data_7223918
loop_
_publ_author_name
'Yu, Tiantian'
'Wang, Shimin'
'Li, Xuemin'
'Gao, Xiaoli'
'Zhou, Chunlin'
'Cheng, Jiajia'
'Li, Baojun'
'Li, Jinpeng'
'Chang, Junbiao'
'Hou, Hongwei'
'Liu, Zhongyi'

_publ_section_title
;
 Roles of temperature, solvent, M/L ratios and anion in preparing
 complexes containing a Himta ligand
;
_journal_issue 8
_journal_name_full CrystEngComm
_journal_page_first 1350
_journal_paper_doi 10.1039/C5CE02277K
_journal_volume 18
_journal_year 2016
_chemical_formula_sum 'C16 H16 Cd N10 O4'
_chemical_formula_weight 524.79
_chemical_name_systematic
; 
 ? 
;
_space_group_IT_number 14
_symmetry_cell_setting monoclinic
_symmetry_space_group_name_Hall '-P 2ybc'
_symmetry_space_group_name_H-M 'P 1 21/c 1'
_atom_sites_solution_hydrogens geom
_atom_sites_solution_primary direct
_atom_sites_solution_secondary difmap
_audit_creation_method SHELXL-97
_audit_update_record
;
2016-01-08 deposited with the CCDC.
2016-01-15 downloaded from the CCDC.
;
_cell_angle_alpha 90.00
_cell_angle_beta 93.90(3)
_cell_angle_gamma 90.00
_cell_formula_units_Z 2
_cell_length_a 4.9534(10)
_cell_length_b 9.1796(18)
_cell_length_c 20.865(4)
_cell_measurement_reflns_used 2654
_cell_measurement_temperature 293(2)
_cell_measurement_theta_max 30.7796
_cell_measurement_theta_min 2.2185
_cell_volume 946.5(3)
_computing_cell_refinement 'CrystalClear (Rigaku/MSC Inc., 2006)'
_computing_data_collection 'CrystalClear (Rigaku/MSC Inc., 2006)'
_computing_data_reduction 'CrystalClear (Rigaku/MSC Inc., 2006)'
_computing_structure_refinement 'SHELXL-97 (Sheldrick, 1997)'
_computing_structure_solution 'SHELXS-97 (Sheldrick, 1990)'
_diffrn_ambient_temperature 293(2)
_diffrn_detector_area_resol_mean 28.5714
_diffrn_measured_fraction_theta_full 0.998
_diffrn_measured_fraction_theta_max 0.998
_diffrn_measurement_device_type Saturn724
_diffrn_measurement_method dtprofit.ref
_diffrn_radiation_monochromator graphite
_diffrn_radiation_source 'fine-focus sealed tube'
_diffrn_radiation_type MoK\a
_diffrn_radiation_wavelength 0.71073
_diffrn_reflns_av_R_equivalents 0.0369
_diffrn_reflns_av_sigmaI/netI 0.0328
_diffrn_reflns_limit_h_max 5
_diffrn_reflns_limit_h_min -5
_diffrn_reflns_limit_k_max 10
_diffrn_reflns_limit_k_min -10
_diffrn_reflns_limit_l_max 22
_diffrn_reflns_limit_l_min -24
_diffrn_reflns_number 6072
_diffrn_reflns_theta_full 25.00
_diffrn_reflns_theta_max 25.00
_diffrn_reflns_theta_min 2.42
_diffrn_standards_decay_% 0
_diffrn_standards_interval_count 0
_diffrn_standards_interval_time 0
_diffrn_standards_number 0
_exptl_absorpt_coefficient_mu 1.204
_exptl_absorpt_correction_T_max 0.7947
_exptl_absorpt_correction_T_min 0.7947
_exptl_absorpt_correction_type multi-scan
_exptl_crystal_colour Colorless
_exptl_crystal_density_diffrn 1.841
_exptl_crystal_density_method 'not measured'
_exptl_crystal_description Prism
_exptl_crystal_F_000 524
_exptl_crystal_size_max 0.20
_exptl_crystal_size_mid 0.20
_exptl_crystal_size_min 0.20
_refine_diff_density_max 0.253
_refine_diff_density_min -0.282
_refine_diff_density_rms 0.065
_refine_ls_extinction_method none
_refine_ls_goodness_of_fit_ref 1.135
_refine_ls_hydrogen_treatment mixed
_refine_ls_matrix_type full
_refine_ls_number_parameters 142
_refine_ls_number_reflns 1656
_refine_ls_number_restraints 0
_refine_ls_restrained_S_all 1.135
_refine_ls_R_factor_all 0.0476
_refine_ls_R_factor_gt 0.0365
_refine_ls_shift/su_max 0.000
_refine_ls_shift/su_mean 0.000
_refine_ls_structure_factor_coef Fsqd
_refine_ls_weighting_details 'calc w=1/[\s^2^(Fo^2^)+(0.0258P)^2^+0.5072P] where P=(Fo^2^+2Fc^2^)/3'
_refine_ls_weighting_scheme calc
_refine_ls_wR_factor_gt 0.0660
_refine_ls_wR_factor_ref 0.0706
_reflns_number_gt 1422
_reflns_number_total 1656
_reflns_threshold_expression >2sigma(I)
_cod_data_source_file c5ce02277k2.cif
_cod_data_source_block 4
_cod_depositor_comments
;
The following automatic conversions were performed:

'_exptl_absorpt_correction_type' value 'Multi-scan' changed to
'multi-scan' according to
/usr/data/users/saulius/crontab/automatic-downloads/rss-feeds/RSC/lib/dictionaries/cif_core.dic
dictionary named 'cif_core.dic' version 2.4.2 from 2011-04-26.

Automatic conversion script
Id: cif_fix_values 4268 2015-11-12 08:31:59Z antanas 

 Adding full bibliography for 7223915--7223923.cif.
;
_cod_original_sg_symbol_H-M P2(1)/c
_cod_database_code 7223918

loop_
_symmetry_equiv_pos_as_xyz
'x, y, z'
'-x, y+1/2, -z+1/2'
'-x, -y, -z'
'x, -y-1/2, z-1/2'

loop_
_atom_site_label
_atom_site_type_symbol
_atom_site_fract_x
_atom_site_fract_y
_atom_site_fract_z
_atom_site_U_iso_or_equiv
_atom_site_adp_type
_atom_site_occupancy
_atom_site_symmetry_multiplicity
_atom_site_calc_flag
_atom_site_refinement_flags
C1 C 0.2835(9) 0.4530(5) 0.4303(2) 0.0566(12) Uani 1 1 d .
H1 H 0.1928 0.5416 0.4313 0.068 Uiso 1 1 calc R
C2 C 0.2411(8) 0.3341(5) 0.46625(19) 0.0524(11) Uani 1 1 d .
H2 H 0.1138 0.3278 0.4969 0.063 Uiso 1 1 calc R
C3 C 0.5553(8) 0.2790(5) 0.40641(18) 0.0448(10) Uani 1 1 d .
H3 H 0.6892 0.2279 0.3868 0.054 Uiso 1 1 calc R
C4 C 0.5923(8) 0.5055(5) 0.34129(19) 0.0525(11) Uani 1 1 d .
H4A H 0.7513 0.4587 0.3260 0.063 Uiso 1 1 calc R
H4B H 0.6465 0.5999 0.3586 0.063 Uiso 1 1 calc R
C5 C 0.0377(7) 0.4290(4) 0.09235(17) 0.0337(8) Uani 1 1 d .
C6 C -0.0968(7) 0.4576(4) 0.15444(17) 0.0398(10) Uani 1 1 d .
H6A H -0.2351 0.5314 0.1464 0.048 Uiso 1 1 calc R
H6B H -0.1859 0.3691 0.1670 0.048 Uiso 1 1 calc R
C7 C 0.3857(8) 0.5263(4) 0.28604(17) 0.0377(9) Uani 1 1 d .
C8 C 0.2627(8) 0.4297(4) 0.24466(19) 0.0422(9) Uani 1 1 d .
H8 H 0.2951 0.3301 0.2428 0.051 Uiso 1 1 calc R
Cd1 Cd 0.5000 0.0000 0.5000 0.03780(15) Uani 1 2 d S
N1 N 0.4869(6) 0.4168(4) 0.39220(14) 0.0413(8) Uani 1 1 d .
N2 N 0.4119(6) 0.2242(4) 0.45122(15) 0.0422(8) Uani 1 1 d .
N3 N 0.0871(6) 0.5053(3) 0.20748(13) 0.0335(7) Uani 1 1 d .
N4 N 0.2824(8) 0.6580(4) 0.27171(18) 0.0649(11) Uani 1 1 d .
N5 N 0.0965(8) 0.6453(4) 0.22323(18) 0.0638(11) Uani 1 1 d .
O1 O -0.1172(5) 0.3846(3) 0.04640(12) 0.0475(7) Uani 1 1 d .
O2 O 0.2846(5) 0.4489(3) 0.09198(12) 0.0499(8) Uani 1 1 d .

loop_
_atom_site_aniso_label
_atom_site_aniso_U_11
_atom_site_aniso_U_22
_atom_site_aniso_U_33
_atom_site_aniso_U_23
_atom_site_aniso_U_13
_atom_site_aniso_U_12
C1 0.058(3) 0.065(3) 0.048(3) 0.009(2) 0.009(2) 0.016(2)
C2 0.049(2) 0.070(3) 0.040(2) 0.011(2) 0.0105(19) 0.007(2)
C3 0.036(2) 0.063(3) 0.036(2) -0.001(2) 0.0040(18) 0.005(2)
C4 0.044(2) 0.068(3) 0.043(2) 0.016(2) -0.0105(18) -0.017(2)
C5 0.028(2) 0.040(2) 0.032(2) 0.0003(17) 0.0007(16) 0.0037(17)
C6 0.032(2) 0.058(3) 0.030(2) 0.0012(17) 0.0014(16) -0.0007(17)
C7 0.040(2) 0.041(3) 0.031(2) 0.0045(16) -0.0010(16) -0.0091(17)
C8 0.043(2) 0.034(2) 0.048(2) 0.0047(19) -0.0063(19) -0.0001(19)
Cd1 0.0273(2) 0.0600(3) 0.0258(2) 0.0092(2) -0.00010(14) 0.0005(2)
N1 0.0343(17) 0.056(2) 0.0327(18) 0.0095(15) -0.0044(14) -0.0062(16)
N2 0.0378(17) 0.058(2) 0.0304(17) 0.0066(16) 0.0002(14) 0.0005(17)
N3 0.0359(16) 0.0409(17) 0.0238(15) -0.0001(15) 0.0030(12) 0.0026(16)
N4 0.094(3) 0.044(2) 0.053(2) -0.0036(18) -0.017(2) 0.003(2)
N5 0.089(3) 0.045(2) 0.054(2) -0.0063(18) -0.021(2) 0.019(2)
O1 0.0324(14) 0.070(2) 0.0389(16) -0.0169(14) -0.0055(12) 0.0073(14)
O2 0.0288(14) 0.092(2) 0.0291(14) -0.0037(14) 0.0050(11) -0.0051(14)

loop_
_atom_type_symbol
_atom_type_description
_atom_type_scat_dispersion_real
_atom_type_scat_dispersion_imag
_atom_type_scat_source
C C 0.0033 0.0016 'International Tables Vol C Tables 4.2.6.8 and 6.1.1.4'
H H 0.0000 0.0000 'International Tables Vol C Tables 4.2.6.8 and 6.1.1.4'
N N 0.0061 0.0033 'International Tables Vol C Tables 4.2.6.8 and 6.1.1.4'
O O 0.0106 0.0060 'International Tables Vol C Tables 4.2.6.8 and 6.1.1.4'
Cd Cd -0.8075 1.2024 'International Tables Vol C Tables 4.2.6.8 and 6.1.1.4'

loop_
_geom_angle_atom_site_label_1
_geom_angle_atom_site_label_2
_geom_angle_atom_site_label_3
_geom_angle
_geom_angle_site_symmetry_1
_geom_angle_site_symmetry_3
C2 C1 N1 106.0(4) . .
C2 C1 H1 127.0 . .
N1 C1 H1 127.0 . .
C1 C2 N2 110.3(4) . .
C1 C2 H2 124.8 . .
N2 C2 H2 124.8 . .
N2 C3 N1 112.3(3) . .
N2 C3 H3 123.9 . .
N1 C3 H3 123.9 . .
N1 C4 C7 111.7(3) . .
N1 C4 H4A 109.3 . .
C7 C4 H4A 109.3 . .
N1 C4 H4B 109.3 . .
C7 C4 H4B 109.3 . .
H4A C4 H4B 107.9 . .
O2 C5 O1 126.6(3) . .
O2 C5 C6 118.1(3) . .
O1 C5 C6 115.3(3) . .
N3 C6 C5 114.4(3) . .
N3 C6 H6A 108.7 . .
C5 C6 H6A 108.7 . .
N3 C6 H6B 108.7 . .
C5 C6 H6B 108.7 . .
H6A C6 H6B 107.6 . .
N4 C7 C8 107.5(3) . .
N4 C7 C4 121.1(4) . .
C8 C7 C4 131.3(4) . .
N3 C8 C7 106.3(3) . .
N3 C8 H8 126.9 . .
C7 C8 H8 126.9 . .
O2 Cd1 O2 180 4_566 2_645
O2 Cd1 O1 88.35(9) 4_566 4_666
O2 Cd1 O1 91.65(9) 2_645 4_666
O2 Cd1 O1 91.65(9) 4_566 2_545
O2 Cd1 O1 88.35(9) 2_645 2_545
O1 Cd1 O1 180 4_666 2_545
O2 Cd1 N2 84.23(11) 4_566 3_656
O2 Cd1 N2 95.77(11) 2_645 3_656
O1 Cd1 N2 95.61(10) 4_666 3_656
O1 Cd1 N2 84.39(10) 2_545 3_656
O2 Cd1 N2 95.77(11) 4_566 .
O2 Cd1 N2 84.23(11) 2_645 .
O1 Cd1 N2 84.39(10) 4_666 .
O1 Cd1 N2 95.61(10) 2_545 .
N2 Cd1 N2 180 3_656 .
C3 N1 C1 106.7(3) . .
C3 N1 C4 126.2(4) . .
C1 N1 C4 126.9(4) . .
C3 N2 C2 104.7(3) . .
C3 N2 Cd1 123.8(3) . .
C2 N2 Cd1 130.8(3) . .
C8 N3 N5 110.6(3) . .
C8 N3 C6 130.0(3) . .
N5 N3 C6 119.4(3) . .
N5 N4 C7 109.0(3) . .
N3 N5 N4 106.6(3) . .
C5 O1 Cd1 127.5(2) . 2
C5 O2 Cd1 123.3(2) . 2_655

loop_
_geom_bond_atom_site_label_1
_geom_bond_atom_site_label_2
_geom_bond_distance
_geom_bond_site_symmetry_2
C1 C2 1.349(6) .
C1 N1 1.366(5) .
C1 H1 0.9300 .
C2 N2 1.366(5) .
C2 H2 0.9300 .
C3 N2 1.312(5) .
C3 N1 1.337(5) .
C3 H3 0.9300 .
C4 N1 1.463(5) .
C4 C7 1.501(5) .
C4 H4A 0.9700 .
C4 H4B 0.9700 .
C5 O2 1.237(4) .
C5 O1 1.254(4) .
C5 C6 1.519(5) .
C6 N3 1.452(4) .
C6 H6A 0.9700 .
C6 H6B 0.9700 .
C7 N4 1.339(5) .
C7 C8 1.353(5) .
C8 N3 1.322(5) .
C8 H8 0.9300 .
Cd1 O2 2.306(2) 4_566
Cd1 O2 2.306(2) 2_645
Cd1 O1 2.325(3) 4_666
Cd1 O1 2.325(3) 2_545
Cd1 N2 2.324(3) 3_656
Cd1 N2 2.324(3) .
N3 N5 1.326(4) .
N4 N5 1.326(5) .
O1 Cd1 2.325(3) 2
O2 Cd1 2.306(2) 2_655

loop_
_geom_torsion_atom_site_label_1
_geom_torsion_atom_site_label_2
_geom_torsion_atom_site_label_3
_geom_torsion_atom_site_label_4
_geom_torsion
_geom_torsion_site_symmetry_1
_geom_torsion_site_symmetry_4
N1 C1 C2 N2 -0.4(5) . .
O2 C5 C6 N3 -0.4(5) . .
O1 C5 C6 N3 178.5(3) . .
N1 C4 C7 N4 114.0(5) . .
N1 C4 C7 C8 -63.2(6) . .
N4 C7 C8 N3 -0.9(5) . .
C4 C7 C8 N3 176.7(4) . .
N2 C3 N1 C1 -0.4(5) . .
N2 C3 N1 C4 -175.1(3) . .
C2 C1 N1 C3 0.5(5) . .
C2 C1 N1 C4 175.1(4) . .
C7 C4 N1 C3 107.2(4) . .
C7 C4 N1 C1 -66.4(6) . .
N1 C3 N2 C2 0.2(5) . .
N1 C3 N2 Cd1 -171.7(2) . .
C1 C2 N2 C3 0.1(5) . .
C1 C2 N2 Cd1 171.2(3) . .
O2 Cd1 N2 C3 157.3(3) 4_566 .
O2 Cd1 N2 C3 -22.7(3) 2_645 .
O1 Cd1 N2 C3 69.5(3) 4_666 .
O1 Cd1 N2 C3 -110.5(3) 2_545 .
N2 Cd1 N2 C3 -97(100) 3_656 .
O2 Cd1 N2 C2 -12.4(4) 4_566 .
O2 Cd1 N2 C2 167.6(4) 2_645 .
O1 Cd1 N2 C2 -100.1(4) 4_666 .
O1 Cd1 N2 C2 79.9(4) 2_545 .
N2 Cd1 N2 C2 93(100) 3_656 .
C7 C8 N3 N5 0.7(4) . .
C7 C8 N3 C6 179.2(3) . .
C5 C6 N3 C8 -76.3(5) . .
C5 C6 N3 N5 102.1(4) . .
C8 C7 N4 N5 0.8(5) . .
C4 C7 N4 N5 -177.0(4) . .
C8 N3 N5 N4 -0.2(5) . .
C6 N3 N5 N4 -178.8(3) . .
C7 N4 N5 N3 -0.4(5) . .
O2 C5 O1 Cd1 -122.8(4) . 2
C6 C5 O1 Cd1 58.3(4) . 2
O1 C5 O2 Cd1 25.8(6) . 2_655
C6 C5 O2 Cd1 -155.3(3) . 2_655
